data_1558197
loop_
_publ_author_name
'Connor, Bridget A.'
'Biega, Raisa-Ioana'
'Leppert, Linn'
'Karunadasa, Hemamala I.'

_publ_section_title
;
 Dimensional reduction of the small-bandgap double perovskite
 Cs<sub>2</sub>AgTlBr<sub>6</sub>.
;
_journal_issue 29
_journal_name_full 'Chemical science'
_journal_page_first 7708
_journal_page_last 7715
_journal_paper_doi 10.1039/d0sc01580f
_journal_volume 11
_journal_year 2020
_chemical_formula_moiety 'Ag Br8 Tl, 4(C3 H9 Br N)'
_chemical_formula_sum 'C12 H36 Ag Br12 N4 Tl'
_chemical_formula_weight 1507.61
_space_group_crystal_system monoclinic
_space_group_IT_number 13
_space_group_name_Hall '-P 2yc'
_space_group_name_H-M_alt 'P 1 2/c 1'
_atom_sites_solution_hydrogens geom
_audit_creation_date 2018-11-11
_audit_creation_method
;
Olex2 1.2
(compiled 2018.05.29 svn.r3508 for OlexSys, GUI svn.r5506)
;
_audit_update_record
;
2019-07-30 deposited with the CCDC.	2020-06-04 downloaded from the CCDC.
;
_cell_angle_alpha 90
_cell_angle_beta 90.312(2)
_cell_angle_gamma 90
_cell_formula_units_Z 2
_cell_length_a 8.4673(3)
_cell_length_b 7.8406(3)
_cell_length_c 26.1647(10)
_cell_measurement_reflns_used 9601
_cell_measurement_temperature 298
_cell_measurement_theta_max 27.49
_cell_measurement_theta_min 2.47
_cell_volume 1737.01(11)
_computing_cell_refinement 'SAINT V8.38A (?, 2016)'
_computing_data_reduction 'SAINT V8.38A (?, 2016)'
_computing_molecular_graphics 'Olex2 (Dolomanov et al., 2009)'
_computing_publication_material 'Olex2 (Dolomanov et al., 2009)'
_computing_structure_refinement 'ShelXL (Sheldrick, 2015)'
_computing_structure_solution 'SHELXT 2014/5 (Sheldrick, 2014)'
_diffrn_ambient_temperature 298
_diffrn_detector_area_resol_mean 10.42
_diffrn_measured_fraction_theta_full 1.000
_diffrn_measured_fraction_theta_max 0.999
_diffrn_measurement_device_type 'Bruker D8 with PHOTON 100 detector'
_diffrn_measurement_method '\f and \w shutterless scans'
_diffrn_radiation_monochromator 'silicon 111'
_diffrn_radiation_type synchrotron
_diffrn_radiation_wavelength 0.7288
_diffrn_reflns_av_R_equivalents 0.0602
_diffrn_reflns_av_unetI/netI 0.0303
_diffrn_reflns_Laue_measured_fraction_full 1.000
_diffrn_reflns_Laue_measured_fraction_max 0.999
_diffrn_reflns_limit_h_max 10
_diffrn_reflns_limit_h_min -10
_diffrn_reflns_limit_k_max 9
_diffrn_reflns_limit_k_min -9
_diffrn_reflns_limit_l_max 33
_diffrn_reflns_limit_l_min -33
_diffrn_reflns_number 28564
_diffrn_reflns_point_group_measured_fraction_full 1.000
_diffrn_reflns_point_group_measured_fraction_max 0.999
_diffrn_reflns_theta_full 25.930
_diffrn_reflns_theta_max 27.575
_diffrn_reflns_theta_min 1.596
_diffrn_source 'Advanced Light Source, station 11.3.1'
_diffrn_standards_number 0
_exptl_absorpt_coefficient_mu 20.160
_exptl_absorpt_correction_T_max 0.4305
_exptl_absorpt_correction_T_min 0.2696
_exptl_absorpt_correction_type multi-scan
_exptl_absorpt_process_details
'SADABS-2016/2 (Bruker,2016/2) was used for absorption correction. wR2(int) was 0.1564 before and 0.0616 after correction. The Ratio of minimum to maximum transmission is 0.6262. The \l/2 correction factor is Not present.'
_exptl_crystal_colour 'clear red'
_exptl_crystal_colour_lustre clear
_exptl_crystal_colour_primary red
_exptl_crystal_density_diffrn 2.882
_exptl_crystal_description plate
_exptl_crystal_F_000 1368
_exptl_crystal_size_max 0.13
_exptl_crystal_size_mid 0.07
_exptl_crystal_size_min 0.01
_refine_diff_density_max 1.077
_refine_diff_density_min -1.013
_refine_diff_density_rms 0.132
_refine_ls_extinction_method none
_refine_ls_goodness_of_fit_ref 1.082
_refine_ls_hydrogen_treatment constr
_refine_ls_matrix_type full
_refine_ls_number_parameters 158
_refine_ls_number_reflns 3727
_refine_ls_number_restraints 3
_refine_ls_restrained_S_all 1.088
_refine_ls_R_factor_all 0.0495
_refine_ls_R_factor_gt 0.0380
_refine_ls_shift/su_max 0.000
_refine_ls_shift/su_mean 0.000
_refine_ls_structure_factor_coef Fsqd
_refine_ls_weighting_details 'w=1/[\s^2^(Fo^2^)+(0.0322P)^2^+7.1626P] where P=(Fo^2^+2Fc^2^)/3'
_refine_ls_weighting_scheme calc
_refine_ls_wR_factor_gt 0.0862
_refine_ls_wR_factor_ref 0.0905
_reflns_Friedel_coverage 0.000
_reflns_number_gt 3060
_reflns_number_total 3727
_reflns_threshold_expression 'I > 2\s(I)'
_cod_data_source_file d0sc01580f2.cif
_cod_data_source_block p2_c_a
_cod_depositor_comments
;Adding full bibliography for 1558195--1558198.cif.

 Adding full bibliography for 1558195--1558198.cif.
;
_cod_original_cell_volume 1737.02(11)
_cod_database_code 1558197
_shelx_shelxl_version_number 2018/3
_shelx_space_group_comment
;
The symmetry employed for this shelxl refinement is uniquely defined
by the following loop, which should always be used as a source of
symmetry information in preference to the above space-group names.
They are only intended as comments.
;
_shelx_estimated_absorpt_t_max 0.824
_shelx_estimated_absorpt_t_min 0.179
_olex2_refinement_description
;
1. Fixed Uiso
 At 1.2 times of:
  All C(H,H) groups, All C(H,H,H,H) groups, All N(H,H,H) groups, All N(H,H,H,
  H,H,H) groups
2. Restrained distances
 C5-C4
 1.54 with sigma of 0.02
 C2-C1
 1.54 with sigma of 0.02
 C2A-C1A
 1.54 with sigma of 0.02
3. Others
 Sof(H1BD)=Sof(H1BE)=Sof(H1BF)=Sof(H3BC)=Sof(H3BD)=Sof(C2A)=Sof(H2AA)=
 Sof(H2AB)=Sof(C1A)=Sof(H1AD)=Sof(H1AE)=1-FVAR(1)
 Sof(H1AA)=Sof(H1AB)=Sof(H1AC)=Sof(H3AA)=Sof(H3AB)=Sof(C2)=Sof(H2A)=Sof(H2B)=
 Sof(C1)=Sof(H1A)=Sof(H1B)=FVAR(1)
4.a Secondary CH2 refined with riding coordinates:
 C6(H6A,H6B), C4(H4A,H4B), C3(H3AA,H3AB), C3(H3BC,H3BD), C5(H5A,H5B), C2(H2A,
 H2B), C1(H1A,H1B), C2A(H2AA,H2AB), C1A(H1AD,H1AE)
4.b Idealised Me refined as rotating group:
 N1(H1AA,H1AB,H1AC), N1(H1BD,H1BE,H1BF), N2(H2C,H2D,H2E)
;
_olex2_submission_original_sample_id P2_c_a
_olex2_submission_special_instructions 'No special instructions were received'

loop_
_space_group_symop_operation_xyz
'x, y, z'
'-x, y, -z+1/2'
'-x, -y, -z'
'x, -y, z-1/2'

loop_
_atom_site_label
_atom_site_type_symbol
_atom_site_fract_x
_atom_site_fract_y
_atom_site_fract_z
_atom_site_U_iso_or_equiv
_atom_site_adp_type
_atom_site_occupancy
_atom_site_site_symmetry_order
_atom_site_calc_flag
_atom_site_refinement_flags_posn
_atom_site_refinement_flags_adp
_atom_site_refinement_flags_occupancy
_atom_site_disorder_assembly
_atom_site_disorder_group
Tl01 Tl 0.000000 0.67813(5) 0.250000 0.04133(11) Uani 1 2 d S T P . .
Ag02 Ag 0.500000 0.18147(11) 0.250000 0.0566(2) Uani 1 2 d S T P . .
Br3 Br 0.21957(9) 0.92413(10) 0.26486(3) 0.0589(2) Uani 1 1 d . . . . .
Br4 Br 0.23363(10) 0.43998(10) 0.26453(3) 0.0620(2) Uani 1 1 d . . . . .
Br5 Br -0.06245(10) 0.66125(12) 0.35256(3) 0.0623(2) Uani 1 1 d . . . . .
Br6 Br 0.54204(10) 0.15643(13) 0.34692(3) 0.0669(2) Uani 1 1 d . . . . .
Br2 Br 0.11445(14) 0.24889(18) 0.50861(5) 0.1000(4) Uani 1 1 d . . . . .
Br1 Br 0.61459(14) 0.25610(19) 0.48673(6) 0.1065(4) Uani 1 1 d . . . . .
N1 N 0.4557(9) 0.2874(12) 0.6681(3) 0.081(2) Uani 1 1 d . . . . .
H1AA H 0.459244 0.174091 0.669850 0.097 Uiso 0.58(2) 1 calc GR . . A 1
H1AB H 0.362059 0.323758 0.678889 0.097 Uiso 0.58(2) 1 calc GR . . A 1
H1AC H 0.531519 0.331451 0.687720 0.097 Uiso 0.58(2) 1 calc GR . . A 1
H1BD H 0.368367 0.253688 0.651908 0.097 Uiso 0.42(2) 1 calc GR . . A 2
H1BE H 0.431557 0.368191 0.690619 0.097 Uiso 0.42(2) 1 calc GR . . A 2
H1BF H 0.498812 0.199003 0.684308 0.097 Uiso 0.42(2) 1 calc GR . . A 2
N2 N -0.0689(9) 0.1983(10) 0.3345(3) 0.073(2) Uani 1 1 d . . . . .
H2C H -0.170577 0.177189 0.328426 0.088 Uiso 1 1 calc GR . . . .
H2D H -0.009881 0.134295 0.314015 0.088 Uiso 1 1 calc GR . . . .
H2E H -0.048974 0.308011 0.328628 0.088 Uiso 1 1 calc GR . . . .
C6 C 0.1825(13) 0.1242(15) 0.4501(4) 0.086(3) Uani 1 1 d . . . . .
H6A H 0.297083 0.122721 0.450794 0.103 Uiso 1 1 calc R . . . .
H6B H 0.147742 0.007293 0.454402 0.103 Uiso 1 1 calc R . . . .
C4 C -0.0315(14) 0.1579(17) 0.3880(5) 0.108(4) Uani 1 1 d D . . . .
H4A H -0.091728 0.232109 0.410235 0.130 Uiso 1 1 calc R . . . .
H4B H -0.062176 0.041097 0.395128 0.130 Uiso 1 1 calc R . . . .
C3 C 0.6776(15) 0.3710(16) 0.5477(4) 0.098(4) Uani 1 1 d . . . . .
H3AA H 0.791407 0.382292 0.545496 0.118 Uiso 0.58(2) 1 calc R . . A 1
H3AB H 0.635354 0.485619 0.544607 0.118 Uiso 0.58(2) 1 calc R . . A 1
H3BC H 0.782200 0.339056 0.559522 0.118 Uiso 0.42(2) 1 calc R . . A 2
H3BD H 0.667992 0.494094 0.545398 0.118 Uiso 0.42(2) 1 calc R . . A 2
C5 C 0.1338(13) 0.1786(18) 0.3986(5) 0.110(4) Uani 1 1 d D . . . .
H5A H 0.161135 0.297853 0.394244 0.132 Uiso 1 1 calc R . . . .
H5B H 0.193221 0.113701 0.373638 0.132 Uiso 1 1 calc R . . . .
C2 C 0.6465(17) 0.320(3) 0.5996(7) 0.080(6) Uani 0.58(2) 1 d D . . A 1
H2A H 0.712077 0.386220 0.622700 0.097 Uiso 0.58(2) 1 calc R . . A 1
H2B H 0.674556 0.200601 0.603841 0.097 Uiso 0.58(2) 1 calc R . . A 1
C1 C 0.4799(19) 0.343(3) 0.6132(8) 0.073(6) Uani 0.58(2) 1 d D . . A 1
H1A H 0.413369 0.276299 0.590567 0.088 Uiso 0.58(2) 1 calc R . . A 1
H1B H 0.450936 0.462427 0.609406 0.088 Uiso 0.58(2) 1 calc R . . A 1
C2A C 0.537(3) 0.283(3) 0.5799(7) 0.076(8) Uani 0.42(2) 1 d D . . A 2
H2AA H 0.434158 0.315360 0.566710 0.091 Uiso 0.42(2) 1 calc R . . A 2
H2AB H 0.546076 0.159537 0.579603 0.091 Uiso 0.42(2) 1 calc R . . A 2
C1A C 0.564(3) 0.353(4) 0.6322(7) 0.075(8) Uani 0.42(2) 1 d D . . A 2
H1AD H 0.670707 0.325297 0.643223 0.090 Uiso 0.42(2) 1 calc R . . A 2
H1AE H 0.554802 0.476188 0.631134 0.090 Uiso 0.42(2) 1 calc R . . A 2

loop_
_atom_site_aniso_label
_atom_site_aniso_U_11
_atom_site_aniso_U_22
_atom_site_aniso_U_33
_atom_site_aniso_U_23
_atom_site_aniso_U_13
_atom_site_aniso_U_12
Tl01 0.03505(18) 0.03741(19) 0.0515(2) 0.000 -0.00019(15) 0.000
Ag02 0.0547(5) 0.0625(5) 0.0527(5) 0.000 -0.0057(4) 0.000
Br3 0.0539(4) 0.0485(4) 0.0742(6) 0.0007(4) -0.0062(4) -0.0143(3)
Br4 0.0637(5) 0.0522(5) 0.0701(5) -0.0056(4) -0.0098(4) 0.0217(4)
Br5 0.0595(5) 0.0792(6) 0.0483(4) -0.0031(4) 0.0009(4) 0.0016(4)
Br6 0.0581(5) 0.0918(7) 0.0507(5) -0.0048(4) 0.0007(4) -0.0015(4)
Br2 0.0781(7) 0.1284(10) 0.0938(8) -0.0224(7) 0.0125(6) -0.0159(7)
Br1 0.0753(7) 0.1203(10) 0.1238(11) -0.0151(8) -0.0144(7) 0.0134(7)
N1 0.068(5) 0.116(7) 0.060(5) 0.001(5) 0.014(4) 0.007(5)
N2 0.068(5) 0.087(5) 0.064(5) 0.006(4) -0.021(4) -0.011(4)
C6 0.090(7) 0.097(7) 0.069(6) 0.003(6) -0.020(5) 0.003(6)
C4 0.103(9) 0.103(9) 0.118(10) 0.022(8) -0.013(8) 0.009(7)
C3 0.122(10) 0.105(8) 0.067(7) 0.002(6) 0.014(6) 0.007(8)
C5 0.083(8) 0.138(12) 0.110(10) 0.008(8) 0.006(7) 0.014(8)
C2 0.064(10) 0.116(15) 0.061(11) -0.009(10) -0.004(9) -0.026(10)
C1 0.061(10) 0.097(13) 0.061(12) 0.001(10) -0.003(9) -0.004(9)
C2A 0.080(18) 0.104(19) 0.043(13) -0.014(12) 0.001(12) 0.001(14)
C1A 0.061(16) 0.12(2) 0.044(13) 0.011(13) -0.011(12) -0.011(15)

loop_
_atom_type_symbol
_atom_type_description
_atom_type_scat_dispersion_real
_atom_type_scat_dispersion_imag
_atom_type_scat_source
C C 0.0034 0.0017 'International Tables Vol C Tables 4.2.6.8 and 6.1.1.4'
H H 0.0000 0.0000 'International Tables Vol C Tables 4.2.6.8 and 6.1.1.4'
Ag Ag -0.8226 1.1574 'International Tables Vol C Tables 4.2.6.8 and 6.1.1.4'
Br Br -0.4677 2.5495 'International Tables Vol C Tables 4.2.6.8 and 6.1.1.4'
N N 0.0065 0.0035 'International Tables Vol C Tables 4.2.6.8 and 6.1.1.4'
Tl Tl -3.1623 10.0937 'International Tables Vol C Tables 4.2.6.8 and 6.1.1.4'

loop_
_geom_angle_atom_site_label_1
_geom_angle_atom_site_label_2
_geom_angle_atom_site_label_3
_geom_angle
_geom_angle_site_symmetry_1
_geom_angle_site_symmetry_3
_geom_angle_publ_flag
Br3 Tl01 Br3 89.06(4) . 2 ?
Br3 Tl01 Br4 177.30(3) 2 . ?
Br3 Tl01 Br4 88.33(3) . . ?
Br3 Tl01 Br4 88.33(3) 2 2 ?
Br3 Tl01 Br4 177.30(3) . 2 ?
Br3 Tl01 Br5 91.71(3) . . ?
Br3 Tl01 Br5 92.24(3) 2 . ?
Br3 Tl01 Br5 92.24(3) . 2 ?
Br3 Tl01 Br5 91.71(3) 2 2 ?
Br4 Tl01 Br4 94.28(4) 2 . ?
Br5 Tl01 Br4 88.53(3) 2 2 ?
Br5 Tl01 Br4 87.71(3) 2 . ?
Br5 Tl01 Br4 87.71(3) . 2 ?
Br5 Tl01 Br4 88.53(3) . . ?
Br5 Tl01 Br5 174.46(4) . 2 ?
Br4 Ag02 Br4 96.96(4) . 2_655 ?
Br6 Ag02 Br4 94.31(3) 2_655 . ?
Br6 Ag02 Br4 94.31(3) . 2_655 ?
Br6 Ag02 Br4 91.50(3) . . ?
Br6 Ag02 Br4 91.51(3) 2_655 2_655 ?
Br6 Ag02 Br6 171.23(6) . 2_655 ?
Tl01 Br4 Ag02 164.82(4) . . ?
H1AA N1 H1AB 109.5 . . ?
H1AA N1 H1AC 109.5 . . ?
H1AB N1 H1AC 109.5 . . ?
H1BD N1 H1BE 109.5 . . ?
H1BD N1 H1BF 109.5 . . ?
H1BE N1 H1BF 109.5 . . ?
C1 N1 H1AA 109.5 . . ?
C1 N1 H1AB 109.5 . . ?
C1 N1 H1AC 109.5 . . ?
C1A N1 H1BD 109.5 . . ?
C1A N1 H1BE 109.5 . . ?
C1A N1 H1BF 109.5 . . ?
H2C N2 H2D 109.5 . . ?
H2C N2 H2E 109.5 . . ?
H2D N2 H2E 109.5 . . ?
C4 N2 H2C 109.5 . . ?
C4 N2 H2D 109.5 . . ?
C4 N2 H2E 109.5 . . ?
Br2 C6 H6A 107.3 . . ?
Br2 C6 H6B 107.3 . . ?
H6A C6 H6B 106.9 . . ?
C5 C6 Br2 120.2(9) . . ?
C5 C6 H6A 107.3 . . ?
C5 C6 H6B 107.3 . . ?
N2 C4 H4A 109.4 . . ?
N2 C4 H4B 109.4 . . ?
H4A C4 H4B 108.0 . . ?
C5 C4 N2 111.4(11) . . ?
C5 C4 H4A 109.4 . . ?
C5 C4 H4B 109.4 . . ?
Br1 C3 H3AA 105.5 . . ?
Br1 C3 H3AB 105.5 . . ?
Br1 C3 H3BC 113.3 . . ?
Br1 C3 H3BD 113.3 . . ?
H3AA C3 H3AB 106.1 . . ?
H3BC C3 H3BD 110.7 . . ?
C2 C3 Br1 127.2(11) . . ?
C2 C3 H3AA 105.5 . . ?
C2 C3 H3AB 105.5 . . ?
C2A C3 Br1 91.8(9) . . ?
C2A C3 H3BC 113.3 . . ?
C2A C3 H3BD 113.3 . . ?
C6 C5 H5A 108.7 . . ?
C6 C5 H5B 108.7 . . ?
C4 C5 C6 114.4(11) . . ?
C4 C5 H5A 108.7 . . ?
C4 C5 H5B 108.7 . . ?
H5A C5 H5B 107.6 . . ?
C3 C2 H2A 109.2 . . ?
C3 C2 H2B 109.2 . . ?
C3 C2 C1 111.9(15) . . ?
H2A C2 H2B 107.9 . . ?
C1 C2 H2A 109.2 . . ?
C1 C2 H2B 109.2 . . ?
N1 C1 H1A 109.9 . . ?
N1 C1 H1B 109.9 . . ?
C2 C1 N1 109.1(15) . . ?
C2 C1 H1A 109.9 . . ?
C2 C1 H1B 109.9 . . ?
H1A C1 H1B 108.3 . . ?
C3 C2A H2AA 111.3 . . ?
C3 C2A H2AB 111.3 . . ?
H2AA C2A H2AB 109.2 . . ?
C1A C2A C3 102.2(19) . . ?
C1A C2A H2AA 111.3 . . ?
C1A C2A H2AB 111.3 . . ?
N1 C1A C2A 112(2) . . ?
N1 C1A H1AD 109.2 . . ?
N1 C1A H1AE 109.2 . . ?
C2A C1A H1AD 109.2 . . ?
C2A C1A H1AE 109.2 . . ?
H1AD C1A H1AE 107.9 . . ?

loop_
_geom_bond_atom_site_label_1
_geom_bond_atom_site_label_2
_geom_bond_distance
_geom_bond_site_symmetry_2
_geom_bond_publ_flag
Tl01 Br3 2.7056(8) . ?
Tl01 Br3 2.7056(8) 2 ?
Tl01 Br4 2.7452(8) 2 ?
Tl01 Br4 2.7453(8) . ?
Tl01 Br5 2.7411(8) . ?
Tl01 Br5 2.7411(8) 2 ?
Ag02 Br4 3.0576(9) . ?
Ag02 Br4 3.0576(9) 2_655 ?
Ag02 Br6 2.5664(9) . ?
Ag02 Br6 2.5665(9) 2_655 ?
Br2 C6 1.909(11) . ?
Br1 C3 1.905(11) . ?
N1 H1AA 0.8900 . ?
N1 H1AB 0.8900 . ?
N1 H1AC 0.8900 . ?
N1 H1BD 0.8900 . ?
N1 H1BE 0.8900 . ?
N1 H1BF 0.8900 . ?
N1 C1 1.517(19) . ?
N1 C1A 1.41(2) . ?
N2 H2C 0.8900 . ?
N2 H2D 0.8900 . ?
N2 H2E 0.8900 . ?
N2 C4 1.468(14) . ?
C6 H6A 0.9700 . ?
C6 H6B 0.9700 . ?
C6 C5 1.471(15) . ?
C4 H4A 0.9700 . ?
C4 H4B 0.9700 . ?
C4 C5 1.435(13) . ?
C3 H3AA 0.9700 . ?
C3 H3AB 0.9700 . ?
C3 H3BC 0.9700 . ?
C3 H3BD 0.9700 . ?
C3 C2 1.44(2) . ?
C3 C2A 1.62(3) . ?
C5 H5A 0.9700 . ?
C5 H5B 0.9700 . ?
C2 H2A 0.9700 . ?
C2 H2B 0.9700 . ?
C2 C1 1.468(16) . ?
C1 H1A 0.9700 . ?
C1 H1B 0.9700 . ?
C2A H2AA 0.9700 . ?
C2A H2AB 0.9700 . ?
C2A C1A 1.491(18) . ?
C1A H1AD 0.9700 . ?
C1A H1AE 0.9700 . ?
